data_7236115
loop_
_publ_author_name
'Tang, Yongxing'
'He, Chunlin'
'Mitchell, Lauren A.'
'Parrish, Damon A.'
'Shreeve, Jean'ne M.'

_publ_section_title
;
 Energetic compounds consisting of 1,2,5- and 1,3,4-oxadiazole rings
;
_journal_issue 46
_journal_name_full 'Journal of Materials Chemistry A'
_journal_page_first 23143
_journal_paper_doi 10.1039/C5TA06898C
_journal_volume 3
_journal_year 2015
_chemical_formula_moiety '(H4 N1 O1 +1), (C4 H6 N8 O5 1-), H2 O1'
_chemical_formula_sum 'C4 H8 N8 O6'
_chemical_formula_weight 264.18
_space_group_crystal_system monoclinic
_space_group_IT_number 15
_space_group_name_Hall '-C 2yc'
_space_group_name_H-M_alt 'C 1 2/c 1'
_atom_sites_solution_hydrogens mixed
_audit_creation_method SHELXL-2014/7
_audit_update_record
;
2015-08-21 deposited with the CCDC.
2015-10-13 downloaded from the CCDC.
;
_cell_angle_alpha 90
_cell_angle_beta 99.579(5)
_cell_angle_gamma 90
_cell_formula_units_Z 8
_cell_length_a 26.968(2)
_cell_length_b 4.0185(3)
_cell_length_c 18.7676(14)
_cell_measurement_temperature 293(2)
_cell_volume 2005.5(3)
_computing_cell_refinement 'Bruker APEX2 v2010.3-0 (Bruker, 2009)'
_computing_data_collection 'Bruker APEX2 v2010.3-0 (Bruker, 2009)'
_computing_data_reduction
;
Bruker SAINT v7.68A (Bruker, 2009), Bruker XPREP v2008/2 (Bruker, 2008)
;
_computing_molecular_graphics 'Bruker SHELXTL v2014/7 (Bruker, 2014)'
_computing_publication_material 'Bruker SHELXTL v2014/7 (Bruker, 2014)'
_computing_structure_refinement 'Bruker SHELXTL v2014/7 (Bruker, 2014)'
_computing_structure_solution 'Bruker SHELXTL v2014/7 (Bruker, 2014)'
_diffrn_ambient_temperature 293(2)
_diffrn_measured_fraction_theta_full 0.991
_diffrn_measured_fraction_theta_max 0.985
_diffrn_measurement_device_type 'Bruker SMART APEX II CCD'
_diffrn_measurement_method '\w scans'
_diffrn_radiation_monochromator graphite
_diffrn_radiation_type MoK\a
_diffrn_radiation_wavelength 0.71073
_diffrn_reflns_av_R_equivalents 0.0604
_diffrn_reflns_av_unetI/netI 0.0558
_diffrn_reflns_Laue_measured_fraction_full 0.991
_diffrn_reflns_Laue_measured_fraction_max 0.985
_diffrn_reflns_limit_h_max 33
_diffrn_reflns_limit_h_min -33
_diffrn_reflns_limit_k_max 5
_diffrn_reflns_limit_k_min -5
_diffrn_reflns_limit_l_max 23
_diffrn_reflns_limit_l_min -18
_diffrn_reflns_number 9159
_diffrn_reflns_point_group_measured_fraction_full 0.991
_diffrn_reflns_point_group_measured_fraction_max 0.985
_diffrn_reflns_theta_full 25.242
_diffrn_reflns_theta_max 26.480
_diffrn_reflns_theta_min 1.532
_diffrn_source 'fine focus sealed tube'
_exptl_absorpt_coefficient_mu 0.161
_exptl_absorpt_correction_T_max 0.7454
_exptl_absorpt_correction_T_min 0.6713
_exptl_absorpt_correction_type multi-scan
_exptl_absorpt_process_details 'SADABS v2008/1 (Bruker, 2008)'
_exptl_crystal_colour colorless
_exptl_crystal_density_diffrn 1.750
_exptl_crystal_description prism
_exptl_crystal_F_000 1088
_exptl_crystal_size_max 0.200
_exptl_crystal_size_mid 0.180
_exptl_crystal_size_min 0.150
_refine_diff_density_max 0.240
_refine_diff_density_min -0.259
_refine_diff_density_rms 0.073
_refine_ls_extinction_method none
_refine_ls_goodness_of_fit_ref 1.081
_refine_ls_hydrogen_treatment mixed
_refine_ls_matrix_type full
_refine_ls_number_parameters 181
_refine_ls_number_reflns 2031
_refine_ls_number_restraints 5
_refine_ls_restrained_S_all 1.079
_refine_ls_R_factor_all 0.0969
_refine_ls_R_factor_gt 0.0455
_refine_ls_shift/su_max 0.003
_refine_ls_shift/su_mean 0.000
_refine_ls_structure_factor_coef Fsqd
_refine_ls_weighting_details 'w=1/[\s^2^(Fo^2^)+(0.0845P)^2^] where P=(Fo^2^+2Fc^2^)/3'
_refine_ls_weighting_scheme calc
_refine_ls_wR_factor_gt 0.1107
_refine_ls_wR_factor_ref 0.1598
_reflns_Friedel_coverage 0.000
_reflns_number_gt 1208
_reflns_number_total 2031
_reflns_threshold_expression 'I > 2\s(I)'
_cod_data_source_file c5ta06898c4.cif
_cod_data_source_block shrv324
_cod_original_sg_symbol_H-M 'C 2/c'
_cod_database_code 7236115
_shelx_shelxl_version_number 2014/7
_shelx_space_group_comment
;
The symmetry employed for this shelxl refinement is uniquely defined
by the following loop, which should always be used as a source of
symmetry information in preference to the above space-group names.
They are only intended as comments.
;
_shelx_estimated_absorpt_t_min 0.969
_shelx_estimated_absorpt_t_max 0.976

loop_
_space_group_symop_operation_xyz
'x, y, z'
'-x, y, -z+1/2'
'x+1/2, y+1/2, z'
'-x+1/2, y+1/2, -z+1/2'
'-x, -y, -z'
'x, -y, z-1/2'
'-x+1/2, -y+1/2, -z'
'x+1/2, -y+1/2, z-1/2'

loop_
_atom_site_label
_atom_site_type_symbol
_atom_site_fract_x
_atom_site_fract_y
_atom_site_fract_z
_atom_site_U_iso_or_equiv
_atom_site_adp_type
_atom_site_occupancy
_atom_site_site_symmetry_order
_atom_site_calc_flag
_atom_site_refinement_flags_posn
_atom_site_refinement_flags_adp
N1 N 0.37753(10) 0.0723(7) 0.44977(14) 0.0320(7) Uani 1 1 d . .
N2 N 0.38531(10) 0.0725(7) 0.52521(14) 0.0337(7) Uani 1 1 d . .
C3 C 0.42430(12) -0.1148(8) 0.54530(17) 0.0292(7) Uani 1 1 d . .
O4 O 0.44391(8) -0.2391(6) 0.48865(11) 0.0302(6) Uani 1 1 d . .
C5 C 0.41208(11) -0.1113(8) 0.43067(16) 0.0255(7) Uani 1 1 d . .
C6 C 0.41998(11) -0.1949(8) 0.35833(17) 0.0274(7) Uani 1 1 d . .
N7 N 0.45621(10) -0.3888(7) 0.34654(14) 0.0344(7) Uani 1 1 d . .
O8 O 0.45175(9) -0.4080(6) 0.27265(13) 0.0417(6) Uani 1 1 d . .
N9 N 0.41172(10) -0.2144(7) 0.23756(15) 0.0354(7) Uani 1 1 d . .
C10 C 0.39150(11) -0.0838(8) 0.29035(16) 0.0260(7) Uani 1 1 d . .
N11 N 0.44627(11) -0.1884(8) 0.61106(16) 0.0466(9) Uani 1 1 d . .
H11A H 0.4348 -0.1083 0.6476 0.056 Uiso 1 1 calc R U
H11B H 0.4722 -0.3166 0.6177 0.056 Uiso 1 1 calc R U
N12 N 0.35053(9) 0.1208(7) 0.28971(13) 0.0286(6) Uani 1 1 d . .
N13 N 0.32639(10) 0.2106(7) 0.22591(14) 0.0285(6) Uani 1 1 d . .
O14 O 0.28833(8) 0.3924(6) 0.22614(13) 0.0392(6) Uani 1 1 d . .
O15 O 0.33972(9) 0.1271(6) 0.16811(12) 0.0405(6) Uani 1 1 d . .
O1S O 0.28248(10) 0.6398(6) 0.42100(15) 0.0451(7) Uani 1 1 d . .
H1S H 0.2910(14) 0.563(10) 0.471(2) 0.054 Uiso 1 1 d . U
N2S N 0.27698(10) 0.3514(7) 0.37862(16) 0.0314(7) Uani 1 1 d D .
H2SA H 0.3049(6) 0.234(6) 0.3836(18) 0.038 Uiso 1 1 d D U
H2SB H 0.2486(6) 0.256(7) 0.3846(18) 0.038 Uiso 1 1 d D U
H2SC H 0.2670(12) 0.422(8) 0.3341(6) 0.038 Uiso 1 1 d D U
O3S O 0.30332(8) 0.5711(6) 0.05571(12) 0.0334(6) Uani 1 1 d D .
H3SA H 0.3316(5) 0.663(7) 0.065(2) 0.040 Uiso 1 1 d D U
H3SB H 0.3166(12) 0.450(6) 0.0901(11) 0.040 Uiso 1 1 d D U

loop_
_atom_site_aniso_label
_atom_site_aniso_U_11
_atom_site_aniso_U_22
_atom_site_aniso_U_33
_atom_site_aniso_U_23
_atom_site_aniso_U_13
_atom_site_aniso_U_12
N1 0.0332(15) 0.0413(17) 0.0218(15) 0.0023(12) 0.0056(12) 0.0088(13)
N2 0.0342(16) 0.0463(17) 0.0205(14) 0.0004(13) 0.0040(12) 0.0096(13)
C3 0.0289(17) 0.0364(19) 0.0223(18) -0.0007(15) 0.0042(14) 0.0035(14)
O4 0.0272(12) 0.0414(13) 0.0212(12) 0.0019(10) 0.0020(9) 0.0106(10)
C5 0.0228(15) 0.0298(17) 0.0231(17) 0.0001(14) 0.0012(13) 0.0024(13)
C6 0.0260(17) 0.0299(18) 0.0267(18) 0.0035(14) 0.0053(14) 0.0004(13)
N7 0.0331(16) 0.0454(18) 0.0262(16) 0.0002(14) 0.0094(12) 0.0096(13)
O8 0.0399(14) 0.0561(16) 0.0320(14) 0.0016(12) 0.0149(11) 0.0186(11)
N9 0.0392(17) 0.0436(18) 0.0251(16) -0.0001(13) 0.0107(13) 0.0115(13)
C10 0.0283(17) 0.0298(17) 0.0213(17) 0.0007(13) 0.0079(13) -0.0027(13)
N11 0.0430(18) 0.070(2) 0.0239(17) -0.0017(15) -0.0020(13) 0.0237(16)
N12 0.0280(14) 0.0374(16) 0.0196(14) 0.0041(12) 0.0020(11) 0.0089(12)
N13 0.0310(15) 0.0341(16) 0.0198(15) 0.0009(12) 0.0022(12) 0.0021(12)
O14 0.0349(13) 0.0517(15) 0.0293(14) 0.0061(11) 0.0004(10) 0.0137(12)
O15 0.0516(16) 0.0515(16) 0.0184(13) 0.0009(11) 0.0061(11) 0.0116(12)
O1S 0.0690(19) 0.0271(14) 0.0360(15) -0.0022(11) -0.0006(13) 0.0026(12)
N2S 0.0294(15) 0.0307(16) 0.0336(16) -0.0042(13) 0.0039(13) 0.0048(12)
O3S 0.0310(13) 0.0419(14) 0.0262(13) 0.0053(11) 0.0021(10) -0.0050(10)

loop_
_atom_type_symbol
_atom_type_description
_atom_type_scat_dispersion_real
_atom_type_scat_dispersion_imag
_atom_type_scat_source
C C 0.0033 0.0016 'International Tables Vol C Tables 4.2.6.8 and 6.1.1.4'
H H 0.0000 0.0000 'International Tables Vol C Tables 4.2.6.8 and 6.1.1.4'
N N 0.0061 0.0033 'International Tables Vol C Tables 4.2.6.8 and 6.1.1.4'
O O 0.0106 0.0060 'International Tables Vol C Tables 4.2.6.8 and 6.1.1.4'

loop_
_geom_angle_atom_site_label_1
_geom_angle_atom_site_label_2
_geom_angle_atom_site_label_3
_geom_angle
C5 N1 N2 106.8(2)
C3 N2 N1 105.8(2)
N2 C3 N11 128.5(3)
N2 C3 O4 112.8(3)
N11 C3 O4 118.7(3)
C3 O4 C5 102.1(2)
N1 C5 O4 112.4(3)
N1 C5 C6 128.4(3)
O4 C5 C6 119.2(3)
N7 C6 C10 109.9(3)
N7 C6 C5 122.1(3)
C10 C6 C5 128.0(3)
C6 N7 O8 105.3(2)
N7 O8 N9 112.0(2)
C10 N9 O8 104.5(2)
N9 C10 N12 131.6(3)
N9 C10 C6 108.4(3)
N12 C10 C6 120.0(3)
C3 N11 H11A 120.0
C3 N11 H11B 120.0
H11A N11 H11B 120.0
N13 N12 C10 116.6(3)
O15 N13 O14 120.9(2)
O15 N13 N12 123.3(3)
O14 N13 N12 115.9(3)
N2S O1S H1S 106(2)
O1S N2S H2SA 112(2)
O1S N2S H2SB 107(2)
H2SA N2S H2SB 120(3)
O1S N2S H2SC 105(2)
H2SA N2S H2SC 113(3)
H2SB N2S H2SC 97(3)
H3SA O3S H3SB 81(3)

loop_
_geom_bond_atom_site_label_1
_geom_bond_atom_site_label_2
_geom_bond_distance
N1 C5 1.285(4)
N1 N2 1.396(4)
N2 C3 1.297(4)
C3 N11 1.311(4)
C3 O4 1.359(4)
O4 C5 1.369(4)
C5 C6 1.448(4)
C6 N7 1.297(4)
C6 C10 1.446(4)
N7 O8 1.374(3)
O8 N9 1.403(3)
N9 C10 1.317(4)
C10 N12 1.375(4)
N11 H11A 0.8600
N11 H11B 0.8600
N12 N13 1.315(3)
N13 O15 1.244(3)
N13 O14 1.260(3)
O1S N2S 1.400(4)
O1S H1S 0.98(4)
N2S H2SA 0.8800(11)
N2S H2SB 0.8801(11)
N2S H2SC 0.8801(11)
O3S H3SA 0.8402(11)
O3S H3SB 0.8402(11)

loop_
_geom_hbond_atom_site_label_D
_geom_hbond_atom_site_label_H
_geom_hbond_atom_site_label_A
_geom_hbond_distance_DH
_geom_hbond_distance_HA
_geom_hbond_distance_DA
_geom_hbond_angle_DHA
_geom_hbond_site_symmetry_A
N11 H11A N9 0.86 2.30 3.140(4) 167.2 6_556
N11 H11B N7 0.86 2.27 3.121(4) 170.3 5_646
O1S H1S O3S 0.98(4) 1.65(5) 2.637(3) 178(4) 6_566
N2S H2SA N1 0.8800(11) 2.234(17) 3.031(4) 150(3) .
N2S H2SB O3S 0.8801(11) 2.071(15) 2.892(4) 155(3) 4_545
N2S H2SC O14 0.8801(11) 2.20(2) 2.933(4) 140(3) .
O3S H3SA N2 0.8402(11) 2.04(2) 2.773(3) 146(3) 6_565
O3S H3SB O15 0.8402(11) 1.977(5) 2.812(3) 172(3) .

loop_
_geom_torsion_atom_site_label_1
_geom_torsion_atom_site_label_2
_geom_torsion_atom_site_label_3
_geom_torsion_atom_site_label_4
_geom_torsion
C5 N1 N2 C3 -0.2(4)
N1 N2 C3 N11 179.4(4)
N1 N2 C3 O4 0.7(4)
N2 C3 O4 C5 -0.9(3)
N11 C3 O4 C5 -179.7(3)
N2 N1 C5 O4 -0.3(4)
N2 N1 C5 C6 179.0(3)
C3 O4 C5 N1 0.7(4)
C3 O4 C5 C6 -178.7(3)
N1 C5 C6 N7 -178.9(3)
O4 C5 C6 N7 0.3(5)
N1 C5 C6 C10 1.8(6)
O4 C5 C6 C10 -179.0(3)
C10 C6 N7 O8 -0.4(4)
C5 C6 N7 O8 -179.8(3)
C6 N7 O8 N9 1.0(3)
N7 O8 N9 C10 -1.2(3)
O8 N9 C10 N12 -178.2(3)
O8 N9 C10 C6 0.9(3)
N7 C6 C10 N9 -0.3(4)
C5 C6 C10 N9 179.0(3)
N7 C6 C10 N12 178.9(3)
C5 C6 C10 N12 -1.8(5)
N9 C10 N12 N13 -0.7(5)
C6 C10 N12 N13 -179.8(3)
C10 N12 N13 O15 -2.0(4)
C10 N12 N13 O14 178.6(3)
